data_1507575
loop_
_publ_author_name
'Kolb, Andreas'
'Hirner, Sebastian'
'Harms, Klaus'
'Zezschwitz, Paultheo von'

_publ_section_title
;
 Kinetic Resolution of Chiral Cyclohex-2-enones by
 Rhodium(I)/binap-Catalyzed 1,2- and 1,4-Additions.
;
_journal_issue 8
_journal_name_full 'Organic letters'
_journal_page_first 1978
_journal_page_last 1981
_journal_paper_doi 10.1021/ol300387f
_journal_volume 14
_journal_year 2012
_chemical_formula_moiety 'C13 H16 O'
_chemical_formula_sum 'C13 H16 O'
_chemical_formula_weight 188.26
_chemical_name_systematic
;

 ?

;
_space_group_IT_number 19
_symmetry_cell_setting orthorhombic
_symmetry_space_group_name_Hall 'P 2ac 2ab'
_symmetry_space_group_name_H-M 'P 21 21 21'
_atom_sites_solution_hydrogens geom
_atom_sites_solution_primary direct
_atom_sites_solution_secondary difmap
_audit_creation_method SHELXL-97
_cell_angle_alpha 90.00
_cell_angle_beta 90.00
_cell_angle_gamma 90.00
_cell_formula_units_Z 4
_cell_length_a 5.7228(4)
_cell_length_b 9.7296(5)
_cell_length_c 19.3240(14)
_cell_measurement_reflns_used 7237
_cell_measurement_temperature 100(2)
_cell_measurement_theta_max 27.9
_cell_measurement_theta_min 2.1
_cell_volume 1075.97(12)
_computing_cell_refinement 'STOE WinCell (X-Area)'
_computing_data_collection 'STOE WinXpose (X-Area)'
_computing_data_reduction 'STOE WinIntegrate (X-Area)'
_computing_molecular_graphics 'Diamond 3.2'
_computing_publication_material 'WinGX publication routines (Farrugia, 1999)'
_computing_structure_refinement 'SHELXL-97 (Sheldrick, 2008)'
_computing_structure_solution 'SIR2008 (Giacovazzo et al, 2008)'
_diffrn_ambient_temperature 100(2)
_diffrn_detector_area_resol_mean 6.67
_diffrn_measured_fraction_theta_full 1.000
_diffrn_measured_fraction_theta_max 0.998
_diffrn_measurement_device_type 'STOE IPDS 2'
_diffrn_measurement_method 'rotation method'
_diffrn_radiation_monochromator graphite
_diffrn_radiation_source 'fine-focus sealed tube'
_diffrn_radiation_type MoK\a
_diffrn_radiation_wavelength 0.71073
_diffrn_reflns_av_R_equivalents 0.0763
_diffrn_reflns_av_sigmaI/netI 0.0444
_diffrn_reflns_limit_h_max 7
_diffrn_reflns_limit_h_min -7
_diffrn_reflns_limit_k_max 11
_diffrn_reflns_limit_k_min -12
_diffrn_reflns_limit_l_max 21
_diffrn_reflns_limit_l_min -24
_diffrn_reflns_number 9155
_diffrn_reflns_theta_full 25.13
_diffrn_reflns_theta_max 26.74
_diffrn_reflns_theta_min 2.11
_exptl_absorpt_coefficient_mu 0.071
_exptl_absorpt_correction_type none
_exptl_crystal_colour colorless
_exptl_crystal_density_diffrn 1.162
_exptl_crystal_density_method 'not measured'
_exptl_crystal_description block
_exptl_crystal_F_000 408
_exptl_crystal_size_max 0.32
_exptl_crystal_size_mid 0.31
_exptl_crystal_size_min 0.20
_refine_diff_density_max 0.176
_refine_diff_density_min -0.110
_refine_diff_density_rms 0.029
_refine_ls_abs_structure_details 'Flack H D (1983), Acta Cryst. A39, 876-881'
_refine_ls_abs_structure_Flack -0.2(18)
_refine_ls_extinction_method none
_refine_ls_goodness_of_fit_ref 0.949
_refine_ls_hydrogen_treatment constr
_refine_ls_matrix_type full
_refine_ls_number_parameters 128
_refine_ls_number_reflns 1355
_refine_ls_number_restraints 0
_refine_ls_restrained_S_all 0.949
_refine_ls_R_factor_all 0.0364
_refine_ls_R_factor_gt 0.0290
_refine_ls_shift/su_max 0.000
_refine_ls_shift/su_mean 0.000
_refine_ls_structure_factor_coef Fsqd
_refine_ls_weighting_details 'calc w=1/[\s^2^(Fo^2^)+(0.0431P)^2^+0.0000P] where P=(Fo^2^+2Fc^2^)/3'
_refine_ls_weighting_scheme calc
_refine_ls_wR_factor_gt 0.0674
_refine_ls_wR_factor_ref 0.0688
_reflns_number_gt 1138
_reflns_number_total 1355
_reflns_threshold_expression >2\s(I)
_cod_data_source_file ol300387f_si_002.cif
_cod_data_source_block ak391-s
_cod_database_code 1507575

loop_
_symmetry_equiv_pos_as_xyz
'x, y, z'
'-x+1/2, -y, z+1/2'
'x+1/2, -y+1/2, -z'
'-x, y+1/2, -z+1/2'

loop_
_atom_site_label
_atom_site_type_symbol
_atom_site_fract_x
_atom_site_fract_y
_atom_site_fract_z
_atom_site_U_iso_or_equiv
_atom_site_adp_type
_atom_site_occupancy
_atom_site_symmetry_multiplicity
_atom_site_calc_flag
_atom_site_refinement_flags
O1 O 0.48750(19) 0.96210(11) 0.74622(6) 0.0301(3) Uani 1 1 d .
C6 C 0.0196(2) 0.64660(15) 0.72861(7) 0.0208(3) Uani 1 1 d .
H6A H -0.1443 0.6184 0.7205 0.025 Uiso 1 1 calc R
H6B H 0.1137 0.5621 0.7349 0.025 Uiso 1 1 calc R
C3 C 0.3854(2) 0.85179(15) 0.74384(8) 0.0232(3) Uani 1 1 d .
C1 C 0.1091(3) 0.72410(15) 0.66465(8) 0.0215(3) Uani 1 1 d .
H1 H 0.0091 0.8074 0.6582 0.026 Uiso 1 1 calc R
C2 C 0.3615(3) 0.77273(16) 0.67721(8) 0.0239(3) Uani 1 1 d .
H2A H 0.4664 0.6918 0.6786 0.029 Uiso 1 1 calc R
H2B H 0.4113 0.8318 0.6382 0.029 Uiso 1 1 calc R
C5 C 0.0312(3) 0.73179(15) 0.79491(8) 0.0231(3) Uani 1 1 d .
H5 H -0.0750 0.8127 0.7896 0.028 Uiso 1 1 calc R
C8 C 0.0851(2) 0.63522(15) 0.60021(7) 0.0223(3) Uani 1 1 d .
C4 C 0.2814(3) 0.78532(17) 0.80693(8) 0.0263(3) Uani 1 1 d .
H4A H 0.2792 0.8529 0.8452 0.032 Uiso 1 1 calc R
H4B H 0.3821 0.7077 0.8213 0.032 Uiso 1 1 calc R
C9 C -0.1078(3) 0.65058(17) 0.55699(8) 0.0272(3) Uani 1 1 d .
H9 H -0.2190 0.7207 0.5664 0.033 Uiso 1 1 calc R
C13 C 0.2457(3) 0.53242(17) 0.58502(8) 0.0276(3) Uani 1 1 d .
H13 H 0.3772 0.5195 0.6143 0.033 Uiso 1 1 calc R
C10 C -0.1398(3) 0.56449(19) 0.50016(8) 0.0321(4) Uani 1 1 d .
H10 H -0.2733 0.5753 0.4715 0.039 Uiso 1 1 calc R
C11 C 0.0225(3) 0.46327(19) 0.48550(8) 0.0318(4) Uani 1 1 d .
H11 H 0.0010 0.4044 0.4468 0.038 Uiso 1 1 calc R
C7 C -0.0506(3) 0.64818(18) 0.85717(8) 0.0295(4) Uani 1 1 d .
H7A H 0.0545 0.5698 0.8640 0.044 Uiso 1 1 calc R
H7B H -0.2096 0.6147 0.8489 0.044 Uiso 1 1 calc R
H7C H -0.0491 0.7063 0.8986 0.044 Uiso 1 1 calc R
C12 C 0.2167(3) 0.44826(18) 0.52761(8) 0.0309(4) Uani 1 1 d .
H12 H 0.3304 0.3802 0.5172 0.037 Uiso 1 1 calc R

loop_
_atom_site_aniso_label
_atom_site_aniso_U_11
_atom_site_aniso_U_22
_atom_site_aniso_U_33
_atom_site_aniso_U_23
_atom_site_aniso_U_13
_atom_site_aniso_U_12
O1 0.0263(5) 0.0232(5) 0.0407(6) -0.0022(5) -0.0020(5) -0.0051(5)
C6 0.0187(6) 0.0193(7) 0.0243(7) -0.0010(6) -0.0008(5) -0.0004(6)
C3 0.0168(6) 0.0212(7) 0.0316(8) -0.0008(7) -0.0035(6) 0.0010(6)
C1 0.0219(7) 0.0185(7) 0.0239(7) 0.0017(6) -0.0018(6) 0.0012(6)
C2 0.0239(7) 0.0216(7) 0.0262(8) 0.0008(7) 0.0010(6) -0.0027(6)
C5 0.0250(7) 0.0196(7) 0.0247(7) -0.0015(6) -0.0007(6) 0.0012(6)
C8 0.0237(7) 0.0216(7) 0.0216(7) 0.0039(6) 0.0003(6) -0.0037(6)
C4 0.0297(7) 0.0234(7) 0.0259(7) -0.0024(7) -0.0039(6) -0.0024(7)
C9 0.0238(7) 0.0307(8) 0.0270(8) 0.0022(7) 0.0002(6) 0.0004(7)
C13 0.0285(7) 0.0273(8) 0.0271(7) 0.0003(7) -0.0056(6) 0.0031(7)
C10 0.0281(8) 0.0446(10) 0.0236(8) 0.0034(8) -0.0048(6) -0.0054(8)
C11 0.0387(9) 0.0345(9) 0.0221(7) -0.0029(7) 0.0000(7) -0.0088(8)
C7 0.0354(8) 0.0288(8) 0.0244(7) -0.0022(7) 0.0040(6) -0.0018(7)
C12 0.0375(9) 0.0275(8) 0.0277(8) -0.0027(7) 0.0022(7) 0.0018(8)

loop_
_atom_type_symbol
_atom_type_description
_atom_type_scat_dispersion_real
_atom_type_scat_dispersion_imag
_atom_type_scat_source
C C 0.0033 0.0016 'International Tables Vol C Tables 4.2.6.8 and 6.1.1.4'
H H 0.0000 0.0000 'International Tables Vol C Tables 4.2.6.8 and 6.1.1.4'
O O 0.0106 0.0060 'International Tables Vol C Tables 4.2.6.8 and 6.1.1.4'

loop_
_geom_angle_atom_site_label_1
_geom_angle_atom_site_label_2
_geom_angle_atom_site_label_3
_geom_angle
C5 C6 C1 113.21(12)
C5 C6 H6A 108.9
C1 C6 H6A 108.9
C5 C6 H6B 108.9
C1 C6 H6B 108.9
H6A C6 H6B 107.7
O1 C3 C4 122.44(14)
O1 C3 C2 121.58(14)
C4 C3 C2 115.96(12)
C8 C1 C6 110.45(11)
C8 C1 C2 112.84(12)
C6 C1 C2 109.69(12)
C8 C1 H1 107.9
C6 C1 H1 107.9
C2 C1 H1 107.9
C3 C2 C1 112.14(12)
C3 C2 H2A 109.2
C1 C2 H2A 109.2
C3 C2 H2B 109.2
C1 C2 H2B 109.2
H2A C2 H2B 107.9
C7 C5 C6 111.02(12)
C7 C5 C4 110.26(13)
C6 C5 C4 110.50(12)
C7 C5 H5 108.3
C6 C5 H5 108.3
C4 C5 H5 108.3
C13 C8 C9 118.35(14)
C13 C8 C1 121.47(13)
C9 C8 C1 120.08(13)
C3 C4 C5 113.02(12)
C3 C4 H4A 109.0
C5 C4 H4A 109.0
C3 C4 H4B 109.0
C5 C4 H4B 109.0
H4A C4 H4B 107.8
C8 C9 C10 120.84(15)
C8 C9 H9 119.6
C10 C9 H9 119.6
C12 C13 C8 120.94(14)
C12 C13 H13 119.5
C8 C13 H13 119.5
C11 C10 C9 120.07(14)
C11 C10 H10 120.0
C9 C10 H10 120.0
C10 C11 C12 119.57(16)
C10 C11 H11 120.2
C12 C11 H11 120.2
C5 C7 H7A 109.5
C5 C7 H7B 109.5
H7A C7 H7B 109.5
C5 C7 H7C 109.5
H7A C7 H7C 109.5
H7B C7 H7C 109.5
C11 C12 C13 120.20(16)
C11 C12 H12 119.9
C13 C12 H12 119.9

loop_
_geom_bond_atom_site_label_1
_geom_bond_atom_site_label_2
_geom_bond_distance
O1 C3 1.2228(18)
C6 C5 1.527(2)
C6 C1 1.536(2)
C6 H6A 0.9900
C6 H6B 0.9900
C3 C4 1.503(2)
C3 C2 1.506(2)
C1 C8 1.522(2)
C1 C2 1.540(2)
C1 H1 1.0000
C2 H2A 0.9900
C2 H2B 0.9900
C5 C7 1.526(2)
C5 C4 1.541(2)
C5 H5 1.0000
C8 C13 1.390(2)
C8 C9 1.392(2)
C4 H4A 0.9900
C4 H4B 0.9900
C9 C10 1.393(2)
C9 H9 0.9500
C13 C12 1.389(2)
C13 H13 0.9500
C10 C11 1.383(2)
C10 H10 0.9500
C11 C12 1.385(2)
C11 H11 0.9500
C7 H7A 0.9800
C7 H7B 0.9800
C7 H7C 0.9800
C12 H12 0.9500

loop_
_geom_torsion_atom_site_label_1
_geom_torsion_atom_site_label_2
_geom_torsion_atom_site_label_3
_geom_torsion_atom_site_label_4
_geom_torsion
C5 C6 C1 C8 -178.12(11)
C5 C6 C1 C2 56.89(15)
O1 C3 C2 C1 -131.88(14)
C4 C3 C2 C1 49.49(17)
C8 C1 C2 C3 -175.84(12)
C6 C1 C2 C3 -52.24(15)
C1 C6 C5 C7 -177.78(13)
C1 C6 C5 C4 -55.11(17)
C6 C1 C8 C13 -79.53(16)
C2 C1 C8 C13 43.65(18)
C6 C1 C8 C9 96.81(16)
C2 C1 C8 C9 -140.01(14)
O1 C3 C4 C5 133.67(14)
C2 C3 C4 C5 -47.70(18)
C7 C5 C4 C3 172.02(13)
C6 C5 C4 C3 48.91(17)
C13 C8 C9 C10 0.4(2)
C1 C8 C9 C10 -176.05(14)
C9 C8 C13 C12 0.9(2)
C1 C8 C13 C12 177.32(14)
C8 C9 C10 C11 -0.8(2)
C9 C10 C11 C12 0.0(2)
C10 C11 C12 C13 1.3(2)
C8 C13 C12 C11 -1.8(2)

loop_
_cod_related_entry_id
_cod_related_entry_database
_cod_related_entry_code
1 ChemSpider 30651847
